data_7226077
loop_
_publ_author_name
'Voskressensky, Leonid'
'Borisova, Tatiana N.'
'Matveeva, Maria'
'Khrustalev, Victor N.'
'Aksenov, Alexander V.'
'Titov, Alexander A.'
'Vartanova, Anna'
'Varlamov, Alexey V.'

_publ_section_title
;
 Novel Multi-Component Approach to the Synthesis of
 Pyrrolo[2,1-a]isoquinoline Derivatives
;
_journal_name_full 'RSC Adv.'
_journal_paper_doi 10.1039/C6RA15810B
_journal_year 2016
_chemical_formula_moiety 'C29 H35 N O7'
_chemical_formula_sum 'C29 H35 N O7'
_chemical_formula_weight 509.58
_chemical_name_systematic
; 
 ? 
;
_space_group_IT_number 14
_symmetry_cell_setting monoclinic
_symmetry_space_group_name_Hall '-P 2yn'
_symmetry_space_group_name_H-M 'P 1 21/n 1'
_atom_sites_solution_hydrogens geom
_atom_sites_solution_primary direct
_atom_sites_solution_secondary difmap
_audit_creation_method SHELXL-97
_audit_update_record
;
2016-06-17 deposited with the CCDC.
2016-07-28 downloaded from the CCDC.
;
_cell_angle_alpha 90.00
_cell_angle_beta 100.279(3)
_cell_angle_gamma 90.00
_cell_formula_units_Z 4
_cell_length_a 18.455(2)
_cell_length_b 7.7589(10)
_cell_length_c 18.858(3)
_cell_measurement_reflns_used 6151
_cell_measurement_temperature 296(2)
_cell_measurement_theta_max 28.43
_cell_measurement_theta_min 2.20
_cell_volume 2656.9(6)
_computing_cell_refinement 'SAINTPlus, v. 6.2 (Bruker, 2001)'
_computing_data_collection 'APEX2 (Bruker, 2005)'
_computing_data_reduction 'SAINTPlus, v. 6.2 (Bruker, 2001)'
_computing_molecular_graphics 'SHELXTL (Sheldrick, 2008)'
_computing_publication_material 'SHELXTL (Sheldrick, 2008)'
_computing_structure_refinement 'SHELXTL (Sheldrick, 2008)'
_computing_structure_solution 'SHELXTL (Sheldrick, 2008)'
_diffrn_ambient_temperature 296(2)
_diffrn_measured_fraction_theta_full 0.967
_diffrn_measured_fraction_theta_max 0.967
_diffrn_measurement_device_type 'Bruker APEX-II CCD'
_diffrn_measurement_method '\f and \w scans'
_diffrn_radiation_monochromator graphite
_diffrn_radiation_source 'fine-focus sealed tube'
_diffrn_radiation_type MoK\a
_diffrn_radiation_wavelength 0.71073
_diffrn_reflns_av_R_equivalents 0.0360
_diffrn_reflns_av_sigmaI/netI 0.0294
_diffrn_reflns_limit_h_max 22
_diffrn_reflns_limit_h_min -22
_diffrn_reflns_limit_k_max 9
_diffrn_reflns_limit_k_min -9
_diffrn_reflns_limit_l_max 23
_diffrn_reflns_limit_l_min -23
_diffrn_reflns_number 23800
_diffrn_reflns_theta_full 26.00
_diffrn_reflns_theta_max 26.00
_diffrn_reflns_theta_min 2.20
_exptl_absorpt_coefficient_mu 0.091
_exptl_absorpt_correction_T_max 0.989
_exptl_absorpt_correction_T_min 0.982
_exptl_absorpt_correction_type multi-scan
_exptl_absorpt_process_details 'SADABS (Sheldrick, 2003)'
_exptl_crystal_colour colourless
_exptl_crystal_density_diffrn 1.274
_exptl_crystal_density_method 'not measured'
_exptl_crystal_description prism
_exptl_crystal_F_000 1088
_exptl_crystal_size_max 0.20
_exptl_crystal_size_mid 0.18
_exptl_crystal_size_min 0.12
_refine_diff_density_max 0.454
_refine_diff_density_min -0.484
_refine_diff_density_rms 0.057
_refine_ls_extinction_method none
_refine_ls_goodness_of_fit_ref 1.001
_refine_ls_hydrogen_treatment constr
_refine_ls_matrix_type full
_refine_ls_number_parameters 342
_refine_ls_number_reflns 5055
_refine_ls_number_restraints 12
_refine_ls_restrained_S_all 1.018
_refine_ls_R_factor_all 0.1214
_refine_ls_R_factor_gt 0.0815
_refine_ls_shift/su_max 0.000
_refine_ls_shift/su_mean 0.000
_refine_ls_structure_factor_coef Fsqd
_refine_ls_weighting_details 'calc w=1/[\s^2^(Fo^2^)+(0.08P)^2^+3.93P] where P=(Fo^2^+2Fc^2^)/3'
_refine_ls_weighting_scheme calc
_refine_ls_wR_factor_gt 0.1912
_refine_ls_wR_factor_ref 0.2195
_reflns_number_gt 3225
_reflns_number_total 5055
_reflns_threshold_expression I>2\s(I)
_cod_data_source_file c6ra15810b2.cif
_cod_data_source_block Varl1
_cod_depositor_comments
;
The following automatic conversions were performed:

'_symmetry_cell_setting' value 'Monoclinic' changed to 'monoclinic'
according to
/usr/data/users/saulius/crontab/automatic-downloads/rss-feeds/RSC/lib/dictionaries/cif_core.dic
dictionary named 'cif_core.dic' version 2.4.2 from 2011-04-26.

Automatic conversion script
Id: cif_fix_values 4268 2015-11-12 08:31:59Z antanas 
;
_cod_original_sg_symbol_H-M 'P 21/n'
_cod_database_code 7226077

loop_
_symmetry_equiv_pos_as_xyz
'x, y, z'
'-x+1/2, y+1/2, -z+1/2'
'-x, -y, -z'
'x-1/2, -y-1/2, z-1/2'

loop_
_atom_site_label
_atom_site_type_symbol
_atom_site_fract_x
_atom_site_fract_y
_atom_site_fract_z
_atom_site_U_iso_or_equiv
_atom_site_adp_type
_atom_site_occupancy
_atom_site_symmetry_multiplicity
_atom_site_calc_flag
_atom_site_refinement_flags
_atom_site_disorder_assembly
_atom_site_disorder_group
O1 O 0.75448(12) 0.1953(2) -0.13958(9) 0.0685(6) Uani 1 1 d . . .
O2 O 0.70484(12) -0.0676(3) -0.08244(10) 0.0716(6) Uani 1 1 d . . .
O3 O 1.07340(12) 0.4414(3) 0.1035(2) 0.0941(6) Uani 0.50 1 d PD A 1
O4 O 1.00740(13) 0.2192(3) 0.0488(2) 0.0941(6) Uani 0.50 1 d PD A 1
O3' O 0.99380(11) 0.2526(4) 0.0496(2) 0.0941(6) Uani 0.50 1 d PD A 2
O4' O 1.09154(10) 0.3988(4) 0.1066(2) 0.0941(6) Uani 0.50 1 d PD A 2
O5 O 1.02431(11) 0.6735(3) 0.19143(11) 0.0751(6) Uani 1 1 d . . .
O6 O 0.55007(10) 0.6660(3) 0.15619(10) 0.0721(6) Uani 1 1 d . . .
O7 O 0.57598(11) 0.4750(3) 0.05221(11) 0.0865(7) Uani 1 1 d . C .
C1 C 0.87795(15) 0.4126(3) 0.09680(12) 0.0494(6) Uani 1 1 d . . .
C2 C 0.95529(14) 0.4529(4) 0.11104(13) 0.0536(7) Uani 1 1 d . A .
C3 C 0.96403(15) 0.5895(3) 0.15806(14) 0.0543(7) Uani 1 1 d . . .
N4 N 0.89748(12) 0.6323(3) 0.17348(10) 0.0502(6) Uani 1 1 d . . .
C5 C 0.88178(16) 0.7708(4) 0.22071(15) 0.0598(8) Uani 1 1 d . . .
H5A H 0.8713 0.8764 0.1933 0.072 Uiso 1 1 calc R . .
H5B H 0.9243 0.7907 0.2582 0.072 Uiso 1 1 calc R . .
C6 C 0.81659(16) 0.7219(4) 0.25409(14) 0.0606(8) Uani 1 1 d . . .
H6A H 0.8016 0.8203 0.2797 0.073 Uiso 1 1 calc R . .
H6B H 0.8305 0.6300 0.2887 0.073 Uiso 1 1 calc R . .
C6A C 0.75257(14) 0.6630(3) 0.19766(12) 0.0474(6) Uani 1 1 d . . .
C7 C 0.68060(15) 0.7016(3) 0.20282(13) 0.0538(7) Uani 1 1 d . . .
H7 H 0.6715 0.7727 0.2399 0.065 Uiso 1 1 calc R . .
C8 C 0.62227(14) 0.6377(3) 0.15456(13) 0.0527(7) Uani 1 1 d . . .
C9 C 0.63650(15) 0.5313(4) 0.09830(13) 0.0541(7) Uani 1 1 d . . .
C10 C 0.70781(14) 0.4961(3) 0.09204(12) 0.0490(6) Uani 1 1 d . . .
H10A H 0.7169 0.4276 0.0541 0.059 Uiso 1 1 calc R . .
C10A C 0.76707(14) 0.5605(3) 0.14118(11) 0.0440(6) Uani 1 1 d . . .
C10B C 0.84363(14) 0.5264(3) 0.13552(12) 0.0458(6) Uani 1 1 d . . .
C11 C 0.83842(14) 0.2755(3) 0.05018(12) 0.0477(6) Uani 1 1 d . . .
C12 C 0.82015(15) 0.2979(3) -0.02385(12) 0.0497(6) Uani 1 1 d . . .
H12A H 0.8381 0.3936 -0.0449 0.060 Uiso 1 1 calc R . .
C13 C 0.77603(15) 0.1816(3) -0.06684(12) 0.0494(6) Uani 1 1 d . . .
C14 C 0.74980(15) 0.0364(3) -0.03572(13) 0.0535(7) Uani 1 1 d . . .
C15 C 0.77001(17) 0.0113(4) 0.03754(14) 0.0640(8) Uani 1 1 d . . .
H15A H 0.7546 -0.0872 0.0587 0.077 Uiso 1 1 calc R . .
C16 C 0.81269(17) 0.1308(3) 0.07943(14) 0.0620(8) Uani 1 1 d . . .
H16A H 0.8245 0.1133 0.1289 0.074 Uiso 1 1 calc R . .
C17 C 0.76589(19) 0.3502(4) -0.17414(14) 0.0653(8) Uani 1 1 d . . .
H17A H 0.8180 0.3774 -0.1661 0.078 Uiso 1 1 calc R . .
H17B H 0.7403 0.4434 -0.1548 0.078 Uiso 1 1 calc R . .
C18 C 0.7375(2) 0.3307(5) -0.25257(16) 0.0867(11) Uani 1 1 d . . .
H18A H 0.7479 0.4334 -0.2773 0.130 Uiso 1 1 calc R . .
H18B H 0.6853 0.3121 -0.2604 0.130 Uiso 1 1 calc R . .
H18C H 0.7610 0.2339 -0.2707 0.130 Uiso 1 1 calc R . .
C19 C 0.6720(2) -0.2119(4) -0.05561(19) 0.0908(11) Uani 1 1 d . . .
H19A H 0.6475 -0.1776 -0.0164 0.109 Uiso 1 1 calc R . .
H19B H 0.7093 -0.2970 -0.0375 0.109 Uiso 1 1 calc R . .
C20 C 0.6178(3) -0.2858(5) -0.1157(2) 0.1123(14) Uani 1 1 d . . .
H20A H 0.5932 -0.3818 -0.0983 0.168 Uiso 1 1 calc R . .
H20B H 0.6428 -0.3238 -0.1533 0.168 Uiso 1 1 calc R . .
H20C H 0.5822 -0.1994 -0.1343 0.168 Uiso 1 1 calc R . .
C21 C 1.01381(11) 0.3752(3) 0.08844(14) 0.0847(11) Uani 1 1 d D . .
C22 C 1.07548(18) 0.1579(5) 0.0253(3) 0.0941(6) Uani 0.50 1 d PD A 1
H22A H 1.0644 0.0587 -0.0051 0.141 Uiso 0.50 1 calc PR A 1
H22B H 1.1114 0.1275 0.0669 0.141 Uiso 0.50 1 calc PR A 1
H22C H 1.0948 0.2477 -0.0009 0.141 Uiso 0.50 1 calc PR A 1
C22' C 1.13917(13) 0.2763(6) 0.0736(3) 0.0941(6) Uani 0.50 1 d PD A 2
H22D H 1.1628 0.3371 0.0397 0.141 Uiso 0.50 1 calc PR A 2
H22E H 1.1093 0.1854 0.0493 0.141 Uiso 0.50 1 calc PR A 2
H22F H 1.1759 0.2281 0.1108 0.141 Uiso 0.50 1 calc PR A 2
C23 C 1.0436(2) 0.8198(5) 0.1533(2) 0.0903(11) Uani 1 1 d . . .
H23A H 1.0837 0.8796 0.1825 0.135 Uiso 1 1 calc R . .
H23B H 1.0019 0.8955 0.1424 0.135 Uiso 1 1 calc R . .
H23C H 1.0581 0.7831 0.1093 0.135 Uiso 1 1 calc R . .
C24 C 0.53149(17) 0.7773(5) 0.20983(17) 0.0777(10) Uani 1 1 d . . .
H24A H 0.5513 0.8916 0.2048 0.093 Uiso 1 1 calc R . .
H24B H 0.5521 0.7339 0.2574 0.093 Uiso 1 1 calc R . .
C25 C 0.45027(19) 0.7848(6) 0.2007(2) 0.1060(13) Uani 1 1 d . . .
H25A H 0.4364 0.8546 0.2381 0.159 Uiso 1 1 calc R . .
H25B H 0.4311 0.6705 0.2033 0.159 Uiso 1 1 calc R . .
H25C H 0.4306 0.8342 0.1546 0.159 Uiso 1 1 calc R . .
C26 C 0.58184(19) 0.3345(3) 0.00599(15) 0.0892(11) Uani 1 1 d D . .
H26A H 0.6225 0.3556 -0.0191 0.107 Uiso 0.50 1 calc PR B 1
H26B H 0.5372 0.3278 -0.0299 0.107 Uiso 0.50 1 calc PR B 1
H26C H 0.6291 0.3320 -0.0085 0.107 Uiso 0.50 1 d PR B 2
H26D H 0.5442 0.3428 -0.0362 0.107 Uiso 0.50 1 d PR B 2
C27 C 0.5940(6) 0.1629(5) 0.0447(4) 0.123(3) Uani 0.50 1 d PD C 1
H27A H 0.6430 0.1589 0.0723 0.185 Uiso 0.50 1 calc PR C 1
H27B H 0.5877 0.0711 0.0100 0.185 Uiso 0.50 1 calc PR C 1
H27C H 0.5590 0.1499 0.0764 0.185 Uiso 0.50 1 calc PR C 1
C27' C 0.5666(5) 0.1750(6) 0.0474(4) 0.123(3) Uani 0.50 1 d PD C 2
H27D H 0.5180 0.1333 0.0287 0.185 Uiso 0.50 1 calc PR C 2
H27E H 0.5702 0.2033 0.0975 0.185 Uiso 0.50 1 calc PR C 2
H27F H 0.6020 0.0874 0.0422 0.185 Uiso 0.50 1 calc PR C 2

loop_
_atom_site_aniso_label
_atom_site_aniso_U_11
_atom_site_aniso_U_22
_atom_site_aniso_U_33
_atom_site_aniso_U_23
_atom_site_aniso_U_13
_atom_site_aniso_U_12
O1 0.1156(15) 0.0555(11) 0.0351(8) 0.0012(8) 0.0157(9) -0.0224(11)
O2 0.1070(15) 0.0572(11) 0.0527(10) 0.0008(9) 0.0201(10) -0.0239(11)
O3 0.0675(10) 0.0979(14) 0.1232(13) -0.0062(12) 0.0345(10) 0.0406(10)
O4 0.0675(10) 0.0979(14) 0.1232(13) -0.0062(12) 0.0345(10) 0.0406(10)
O3' 0.0675(10) 0.0979(14) 0.1232(13) -0.0062(12) 0.0345(10) 0.0406(10)
O4' 0.0675(10) 0.0979(14) 0.1232(13) -0.0062(12) 0.0345(10) 0.0406(10)
O5 0.0635(12) 0.0821(14) 0.0743(13) 0.0106(11) -0.0026(10) -0.0146(11)
O6 0.0588(11) 0.0917(14) 0.0621(11) -0.0340(10) 0.0011(9) 0.0129(10)
O7 0.0621(12) 0.1167(16) 0.0708(12) -0.0547(12) -0.0152(10) 0.0203(12)
C1 0.0676(15) 0.0454(13) 0.0351(11) 0.0059(10) 0.0085(11) 0.0075(12)
C2 0.0587(14) 0.0603(15) 0.0443(12) 0.0117(12) 0.0156(11) 0.0095(13)
C3 0.0568(15) 0.0570(15) 0.0473(13) 0.0114(12) 0.0044(11) -0.0009(13)
N4 0.0583(12) 0.0454(11) 0.0433(10) -0.0001(9) -0.0005(9) -0.0011(10)
C5 0.0674(17) 0.0491(14) 0.0578(15) -0.0085(13) -0.0028(13) -0.0034(13)
C6 0.0708(17) 0.0599(16) 0.0464(14) -0.0169(13) -0.0023(13) 0.0030(14)
C6A 0.0598(14) 0.0440(12) 0.0361(11) -0.0052(10) 0.0019(10) 0.0036(12)
C7 0.0705(16) 0.0523(14) 0.0362(12) -0.0101(11) 0.0031(11) 0.0077(13)
C8 0.0564(14) 0.0581(15) 0.0404(12) -0.0073(12) 0.0003(11) 0.0139(13)
C9 0.0601(15) 0.0606(15) 0.0367(12) -0.0111(12) -0.0046(11) 0.0095(13)
C10 0.0642(15) 0.0497(13) 0.0305(11) -0.0060(10) 0.0018(10) 0.0075(12)
C10A 0.0584(14) 0.0391(12) 0.0321(11) 0.0011(10) 0.0016(10) 0.0041(11)
C10B 0.0598(14) 0.0423(12) 0.0329(11) 0.0025(10) 0.0021(10) 0.0029(11)
C11 0.0627(14) 0.0418(12) 0.0399(12) 0.0015(10) 0.0122(11) 0.0107(11)
C12 0.0711(15) 0.0408(13) 0.0405(12) 0.0009(10) 0.0195(11) -0.0007(12)
C13 0.0712(15) 0.0438(13) 0.0364(11) 0.0014(10) 0.0189(11) 0.0008(12)
C14 0.0764(16) 0.0424(13) 0.0450(13) -0.0015(11) 0.0194(12) -0.0022(12)
C15 0.099(2) 0.0465(14) 0.0488(14) 0.0108(12) 0.0202(14) -0.0043(15)
C16 0.098(2) 0.0499(14) 0.0385(12) 0.0067(12) 0.0120(13) 0.0045(15)
C17 0.099(2) 0.0539(15) 0.0437(13) 0.0071(12) 0.0147(14) -0.0053(15)
C18 0.131(3) 0.081(2) 0.0473(15) 0.0121(16) 0.0119(17) -0.013(2)
C19 0.131(3) 0.0652(19) 0.083(2) 0.0041(17) 0.037(2) -0.0346(19)
C20 0.141(3) 0.091(2) 0.111(3) -0.012(2) 0.037(3) -0.052(2)
C21 0.108(2) 0.088(2) 0.0614(17) 0.0175(17) 0.0261(17) 0.009(2)
C22 0.0675(10) 0.0979(14) 0.1232(13) -0.0062(12) 0.0345(10) 0.0406(10)
C22' 0.0675(10) 0.0979(14) 0.1232(13) -0.0062(12) 0.0345(10) 0.0406(10)
C23 0.094(2) 0.074(2) 0.104(3) 0.007(2) 0.022(2) -0.0202(19)
C24 0.0691(18) 0.094(2) 0.0679(17) -0.0347(17) 0.0066(15) 0.0162(17)
C25 0.068(2) 0.137(3) 0.112(3) -0.060(2) 0.0129(19) 0.011(2)
C26 0.071(2) 0.112(2) 0.0763(19) -0.0520(19) -0.0086(16) 0.0075(19)
C27 0.104(6) 0.116(4) 0.147(5) -0.026(4) 0.015(4) 0.015(4)
C27' 0.104(6) 0.116(4) 0.147(5) -0.026(4) 0.015(4) 0.015(4)

loop_
_atom_type_symbol
_atom_type_description
_atom_type_scat_dispersion_real
_atom_type_scat_dispersion_imag
_atom_type_scat_source
C C 0.0033 0.0016 'International Tables Vol C Tables 4.2.6.8 and 6.1.1.4'
H H 0.0000 0.0000 'International Tables Vol C Tables 4.2.6.8 and 6.1.1.4'
N N 0.0061 0.0033 'International Tables Vol C Tables 4.2.6.8 and 6.1.1.4'
O O 0.0106 0.0060 'International Tables Vol C Tables 4.2.6.8 and 6.1.1.4'

loop_
_geom_angle_atom_site_label_1
_geom_angle_atom_site_label_2
_geom_angle_atom_site_label_3
_geom_angle
C13 O1 C17 119.6(2)
C14 O2 C19 119.3(2)
C21 O4 C22 115.9(2)
C21 O4' C22' 117.2(2)
C3 O5 C23 114.3(2)
C8 O6 C24 118.6(2)
C9 O7 C26 119.9(2)
C10B C1 C2 107.3(2)
C10B C1 C11 123.5(2)
C2 C1 C11 129.2(2)
C21 C2 C3 122.2(2)
C21 C2 C1 131.1(2)
C3 C2 C1 106.7(2)
O5 C3 N4 119.2(2)
O5 C3 C2 132.0(3)
N4 C3 C2 108.8(2)
C3 N4 C10B 109.8(2)
C3 N4 C5 126.8(2)
C10B N4 C5 123.4(2)
N4 C5 C6 109.3(2)
N4 C5 H5A 109.8
C6 C5 H5A 109.8
N4 C5 H5B 109.8
C6 C5 H5B 109.8
H5A C5 H5B 108.3
C5 C6 C6A 111.4(2)
C5 C6 H6A 109.3
C6A C6 H6A 109.3
C5 C6 H6B 109.3
C6A C6 H6B 109.3
H6A C6 H6B 108.0
C7 C6A C10A 119.7(2)
C7 C6A C6 121.7(2)
C10A C6A C6 118.5(2)
C8 C7 C6A 121.7(2)
C8 C7 H7 119.2
C6A C7 H7 119.2
O6 C8 C7 125.7(2)
O6 C8 C9 115.4(2)
C7 C8 C9 118.9(2)
O7 C9 C10 125.0(2)
O7 C9 C8 115.4(2)
C10 C9 C8 119.6(2)
C9 C10 C10A 121.5(2)
C9 C10 H10A 119.2
C10A C10 H10A 119.2
C6A C10A C10 118.6(2)
C6A C10A C10B 118.7(2)
C10 C10A C10B 122.7(2)
C1 C10B N4 107.5(2)
C1 C10B C10A 134.5(2)
N4 C10B C10A 117.9(2)
C16 C11 C12 117.9(2)
C16 C11 C1 121.1(2)
C12 C11 C1 120.8(2)
C13 C12 C11 121.5(2)
C13 C12 H12A 119.3
C11 C12 H12A 119.3
O1 C13 C12 125.2(2)
O1 C13 C14 115.2(2)
C12 C13 C14 119.6(2)
O2 C14 C15 126.1(2)
O2 C14 C13 115.0(2)
C15 C14 C13 118.9(2)
C16 C15 C14 120.4(3)
C16 C15 H15A 119.8
C14 C15 H15A 119.8
C15 C16 C11 121.7(2)
C15 C16 H16A 119.1
C11 C16 H16A 119.1
O1 C17 C18 108.7(2)
O1 C17 H17A 110.0
C18 C17 H17A 110.0
O1 C17 H17B 110.0
C18 C17 H17B 110.0
H17A C17 H17B 108.3
C17 C18 H18A 109.5
C17 C18 H18B 109.5
H18A C18 H18B 109.5
C17 C18 H18C 109.5
H18A C18 H18C 109.5
H18B C18 H18C 109.5
O2 C19 C20 107.9(3)
O2 C19 H19A 110.1
C20 C19 H19A 110.1
O2 C19 H19B 110.1
C20 C19 H19B 110.1
H19A C19 H19B 108.4
C19 C20 H20A 109.5
C19 C20 H20B 109.5
H20A C20 H20B 109.5
C19 C20 H20C 109.5
H20A C20 H20C 109.5
H20B C20 H20C 109.5
O3 C21 C2 118.5(2)
O3' C21 C2 111.1(2)
O3 C21 O4 118.5(2)
C2 C21 O4 123.0(2)
O3' C21 O4' 115.4(2)
C2 C21 O4' 133.2(2)
O4' C22' H22D 109.5
O4' C22' H22E 109.5
H22D C22' H22E 109.5
O4' C22' H22F 109.5
H22D C22' H22F 109.5
H22E C22' H22F 109.5
O5 C23 H23A 109.5
O5 C23 H23B 109.5
H23A C23 H23B 109.5
O5 C23 H23C 109.5
H23A C23 H23C 109.5
H23B C23 H23C 109.5
O6 C24 C25 108.0(3)
O6 C24 H24A 110.1
C25 C24 H24A 110.1
O6 C24 H24B 110.1
C25 C24 H24B 110.1
H24A C24 H24B 108.4
C24 C25 H25A 109.5
C24 C25 H25B 109.5
H25A C25 H25B 109.5
C24 C25 H25C 109.5
H25A C25 H25C 109.5
H25B C25 H25C 109.5
O7 C26 C27' 105.7(3)
O7 C26 C27 113.7(3)
O7 C26 H26A 108.8
C27 C26 H26A 108.8
O7 C26 H26B 108.8
C27 C26 H26B 108.8
H26A C26 H26B 107.7
O7 C26 H26C 111.4
C27' C26 H26C 113.0
O7 C26 H26D 109.7
C27' C26 H26D 107.9
H26C C26 H26D 109.0
C26 C27 H27A 109.5
C26 C27 H27B 109.5
C26 C27 H27C 109.5
C26 C27' H27D 109.5
C26 C27' H27E 109.5
H27D C27' H27E 109.5
C26 C27' H27F 109.5
H27D C27' H27F 109.5
H27E C27' H27F 109.5

loop_
_geom_bond_atom_site_label_1
_geom_bond_atom_site_label_2
_geom_bond_distance
O1 C13 1.363(3)
O1 C17 1.401(3)
O2 C14 1.362(3)
O2 C19 1.409(4)
O3 C21 1.201(2)
O4 C21 1.416(2)
O4 C22 1.483(3)
O3' C21 1.218(2)
O4' C21 1.426(2)
O4' C22' 1.502(3)
O5 C3 1.345(3)
O5 C23 1.422(4)
O6 C8 1.356(3)
O6 C24 1.418(4)
O7 C9 1.359(3)
O7 C26 1.412(3)
C1 C10B 1.371(3)
C1 C2 1.439(4)
C1 C11 1.486(3)
C2 C21 1.370(3)
C2 C3 1.373(4)
C3 N4 1.353(3)
N4 C10B 1.386(3)
N4 C5 1.457(3)
C5 C6 1.503(4)
C5 H5A 0.9700
C5 H5B 0.9700
C6 C6A 1.513(3)
C6 H6A 0.9700
C6 H6B 0.9700
C6A C7 1.382(4)
C6A C10A 1.393(3)
C7 C8 1.372(4)
C7 H7 0.9300
C8 C9 1.406(4)
C9 C10 1.370(4)
C10 C10A 1.394(3)
C10 H10A 0.9300
C10A C10B 1.460(4)
C11 C16 1.373(4)
C11 C12 1.387(3)
C12 C13 1.378(3)
C12 H12A 0.9300
C13 C14 1.396(3)
C14 C15 1.379(4)
C15 C16 1.372(4)
C15 H15A 0.9300
C16 H16A 0.9300
C17 C18 1.486(4)
C17 H17A 0.9700
C17 H17B 0.9700
C18 H18A 0.9600
C18 H18B 0.9600
C18 H18C 0.9600
C19 C20 1.487(5)
C19 H19A 0.9700
C19 H19B 0.9700
C20 H20A 0.9600
C20 H20B 0.9600
C20 H20C 0.9600
C22 H22A 0.9600
C22 H22B 0.9600
C22 H22C 0.9600
C22' H22D 0.9600
C22' H22E 0.9600
C22' H22F 0.9600
C23 H23A 0.9600
C23 H23B 0.9600
C23 H23C 0.9600
C24 C25 1.479(5)
C24 H24A 0.9700
C24 H24B 0.9700
C25 H25A 0.9600
C25 H25B 0.9600
C25 H25C 0.9600
C26 C27' 1.516(3)
C26 C27 1.516(3)
C26 H26A 0.9700
C26 H26B 0.9700
C26 H26C 0.9600
C26 H26D 0.9600
C27 H27A 0.9600
C27 H27B 0.9600
C27 H27C 0.9600
C27' H27D 0.9600
C27' H27E 0.9600
C27' H27F 0.9600

loop_
_geom_torsion_atom_site_label_1
_geom_torsion_atom_site_label_2
_geom_torsion_atom_site_label_3
_geom_torsion_atom_site_label_4
_geom_torsion
C10B C1 C2 C21 177.1(3)
C11 C1 C2 C21 -2.5(5)
C10B C1 C2 C3 0.2(3)
C11 C1 C2 C3 -179.5(2)
C23 O5 C3 N4 -92.2(3)
C23 O5 C3 C2 92.2(4)
C21 C2 C3 O5 -0.8(5)
C1 C2 C3 O5 176.5(3)
C21 C2 C3 N4 -176.6(2)
C1 C2 C3 N4 0.7(3)
O5 C3 N4 C10B -177.7(2)
C2 C3 N4 C10B -1.2(3)
O5 C3 N4 C5 4.0(4)
C2 C3 N4 C5 -179.5(2)
C3 N4 C5 C6 -150.1(2)
C10B N4 C5 C6 31.8(3)
N4 C5 C6 C6A -50.6(3)
C5 C6 C6A C7 -143.2(3)
C5 C6 C6A C10A 39.9(3)
C10A C6A C7 C8 1.7(4)
C6 C6A C7 C8 -175.2(2)
C24 O6 C8 C7 3.2(4)
C24 O6 C8 C9 -177.7(3)
C6A C7 C8 O6 178.7(3)
C6A C7 C8 C9 -0.4(4)
C26 O7 C9 C10 18.6(4)
C26 O7 C9 C8 -163.5(2)
O6 C8 C9 O7 1.6(4)
C7 C8 C9 O7 -179.2(2)
O6 C8 C9 C10 179.7(2)
C7 C8 C9 C10 -1.1(4)
O7 C9 C10 C10A 179.2(3)
C8 C9 C10 C10A 1.4(4)
C7 C6A C10A C10 -1.5(4)
C6 C6A C10A C10 175.5(2)
C7 C6A C10A C10B 178.0(2)
C6 C6A C10A C10B -5.1(3)
C9 C10 C10A C6A 0.0(4)
C9 C10 C10A C10B -179.5(2)
C2 C1 C10B N4 -0.9(3)
C11 C1 C10B N4 178.8(2)
C2 C1 C10B C10A 175.6(2)
C11 C1 C10B C10A -4.7(4)
C3 N4 C10B C1 1.3(3)
C5 N4 C10B C1 179.7(2)
C3 N4 C10B C10A -175.8(2)
C5 N4 C10B C10A 2.5(3)
C6A C10A C10B C1 166.6(3)
C10 C10A C10B C1 -14.0(4)
C6A C10A C10B N4 -17.2(3)
C10 C10A C10B N4 162.2(2)
C10B C1 C11 C16 -73.9(3)
C2 C1 C11 C16 105.7(3)
C10B C1 C11 C12 99.7(3)
C2 C1 C11 C12 -80.7(3)
C16 C11 C12 C13 1.7(4)
C1 C11 C12 C13 -172.2(2)
C17 O1 C13 C12 -11.7(4)
C17 O1 C13 C14 168.1(3)
C11 C12 C13 O1 178.8(2)
C11 C12 C13 C14 -0.9(4)
C19 O2 C14 C15 2.9(4)
C19 O2 C14 C13 -176.3(3)
O1 C13 C14 O2 -1.8(4)
C12 C13 C14 O2 178.0(2)
O1 C13 C14 C15 179.0(3)
C12 C13 C14 C15 -1.2(4)
O2 C14 C15 C16 -176.5(3)
C13 C14 C15 C16 2.6(4)
C14 C15 C16 C11 -1.9(5)
C12 C11 C16 C15 -0.2(4)
C1 C11 C16 C15 173.6(3)
C13 O1 C17 C18 -179.9(3)
C14 O2 C19 C20 171.6(3)
C3 C2 C21 O3 -8.9(4)
C1 C2 C21 O3 174.5(3)
C3 C2 C21 O3' 177.0(3)
C1 C2 C21 O3' 0.4(5)
C3 C2 C21 O4 170.3(3)
C1 C2 C21 O4 -6.2(5)
C3 C2 C21 O4' 4.0(5)
C1 C2 C21 O4' -172.5(3)
C22 O4 C21 O3 -3.9(5)
C22 O4 C21 O3' 148.7(13)
C22 O4 C21 C2 176.9(3)
C22 O4 C21 O4' -13.3(4)
C22' O4' C21 O3 -145.1(11)
C22' O4' C21 O3' 2.5(6)
C22' O4' C21 C2 175.3(4)
C22' O4' C21 O4 7.0(5)
C8 O6 C24 C25 -179.3(3)
C9 O7 C26 C27' 90.3(5)
C9 O7 C26 C27 70.9(6)
